data_2006270
loop_
_publ_author_name
'Rath, Nigam P.'
'Gu, Hong'
'Murray, Robert W.'

_publ_section_title
;
 1-Acetyl-3-hydroxyadamantane and 1-Carboxy-3-hydroxyadamantane
;
_journal_issue 7
_journal_name_full 'Acta Crystallographica Section C'
_journal_page_first 944
_journal_page_last 946
_journal_paper_doi 10.1107/S010827019700245X
_journal_volume 53
_journal_year 1997
_chemical_formula_sum 'C12 H18 O2'
_chemical_formula_weight 194.26
_chemical_name_systematic
;
 ?
;
_space_group_IT_number 62
_symmetry_cell_setting orthorhombic
_symmetry_space_group_name_Hall '-P 2ac 2n'
_symmetry_space_group_name_H-M 'P n m a'
_audit_creation_method SHELXL
_cell_angle_alpha 90.00
_cell_angle_beta 90.00
_cell_angle_gamma 90.00
_cell_formula_units_Z 4
_cell_length_a 17.762(2)
_cell_length_b 6.7914(8)
_cell_length_c 8.5267(11)
_cell_measurement_reflns_used 20
_cell_measurement_temperature 293(2)
_cell_measurement_theta_max 13.91
_cell_measurement_theta_min 3.30
_cell_volume 1028.6(2)
_computing_cell_refinement XSCANS
_computing_data_collection 'XSCANS (Siemens, 1994)'
_computing_data_reduction XSCANS
_computing_molecular_graphics 'SHELXTL-Plus (Sheldrick, 1995)'
_computing_publication_material SHELXTL-Plus
_computing_structure_refinement 'SHELXL93 (Sheldrick, 1993)'
_computing_structure_solution 'SHELXS86 (Sheldrick, 1990)'
_diffrn_ambient_temperature 293(2)
_diffrn_measurement_device 'Siemens P4RA'
_diffrn_measurement_method '2\q/\w scans'
_diffrn_radiation_monochromator graphite
_diffrn_radiation_source 'fine-focus rotating anode'
_diffrn_radiation_type MoK\a
_diffrn_radiation_wavelength 0.71073
_diffrn_reflns_av_R_equivalents 0.0397
_diffrn_reflns_av_sigmaI/netI 0.0439
_diffrn_reflns_limit_h_max 23
_diffrn_reflns_limit_h_min -1
_diffrn_reflns_limit_k_max 4
_diffrn_reflns_limit_k_min -8
_diffrn_reflns_limit_l_max 11
_diffrn_reflns_limit_l_min -1
_diffrn_reflns_number 2618
_diffrn_reflns_theta_max 30.00
_diffrn_reflns_theta_min 2.29
_diffrn_standards_decay_% 2.34
_diffrn_standards_interval_count 97
_diffrn_standards_number 3
_exptl_absorpt_coefficient_mu 0.083
_exptl_absorpt_correction_type none
_exptl_crystal_colour colorless
_exptl_crystal_density_diffrn 1.254
_exptl_crystal_density_meas ?
_exptl_crystal_density_method none
_exptl_crystal_description rectangular
_exptl_crystal_F_000 424
_exptl_crystal_size_max 0.4
_exptl_crystal_size_mid 0.3
_exptl_crystal_size_min 0.2
_refine_diff_density_max 0.267
_refine_diff_density_min -0.168
_refine_ls_extinction_method none
_refine_ls_goodness_of_fit_all 1.040
_refine_ls_goodness_of_fit_obs 1.146
_refine_ls_hydrogen_treatment refall
_refine_ls_matrix_type full
_refine_ls_number_parameters 116
_refine_ls_number_reflns 1509
_refine_ls_number_restraints 0
_refine_ls_restrained_S_all 1.048
_refine_ls_restrained_S_obs 1.146
_refine_ls_R_factor_all 0.0855
_refine_ls_R_factor_obs .0551
_refine_ls_shift/esd_max -0.002
_refine_ls_shift/esd_mean 0.000
_refine_ls_structure_factor_coef Fsqd
_refine_ls_weighting_details 'w = 1/[\s^2^(Fo^2^)+(0.0723P)^2^+0.1873P] where P=(Fo^2^+2Fc^2^)/3'
_refine_ls_weighting_scheme calc
_refine_ls_wR_factor_all 0.1581
_refine_ls_wR_factor_obs .1395
_reflns_number_observed 1021
_reflns_number_total 1517
_reflns_observed_criterion >2sigma(I)
_cod_data_source_file bk1307.cif
_cod_data_source_block 4
_cod_depositor_comments
;
The following automatic conversions were performed:
'_symmetry_cell_setting' value 'Orthorhombic' changed to 'orthorhombic'
according to '/home/saulius/struct/CIF-dictionaries/cif_core.dic'
dictionary named 'cif_core.dic' version 2.4.1 from 2010-06-29.

Automatic conversion script
Id: cif_fix_enum 1527 2010-12-29 10:47:43Z saulius 

The following automatic conversions were performed:

'_symmetry_cell_setting' value 'Orthorhombic' changed to
'orthorhombic' according to
/home/saulius/struct/CIF-dictionaries/cif_core.dic dictionary named
'cif_core.dic' version 2.4.1 from 2010-06-29.

Automatic conversion script
Id: cif_fix_values 1715 2011-07-08 13:25:40Z adriana 

The following automatic conversions were performed:

'_exptl_crystal_density_meas' value 'not measured' was changed to '?'
- the value is perceived as not measured.

Automatic conversion script
Id: cif_fix_values 3008 2015-01-20 13:52:24Z robertas 

The following automatic conversions were performed:

'_refine_ls_weighting_scheme' value 'calc w =
1/[\s^2^(Fo^2^)+(0.0723P)^2^+0.1873P] where P=(Fo^2^+2Fc^2^)/3' was
changed to 'calc'. New tag '_refine_ls_weighting_details' was
created. The value of the new tag was set to 'w =
1/[\s^2^(Fo^2^)+(0.0723P)^2^+0.1873P] where P=(Fo^2^+2Fc^2^)/3'.

Automatic conversion script
Id: cif_fix_values 3143 2015-03-26 13:38:13Z robertas 
;
_cod_original_sg_symbol_H-M ' P n m a'
_cod_database_code 2006270

loop_
_symmetry_equiv_pos_as_xyz
'x, y, z'
'-x+1/2, -y, z+1/2'
'-x, y+1/2, -z'
'x+1/2, -y+1/2, -z+1/2'
'-x, -y, -z'
'x-1/2, y, -z-1/2'
'x, -y-1/2, z'
'-x-1/2, y-1/2, z-1/2'

loop_
_atom_site_aniso_label
_atom_site_aniso_U_11
_atom_site_aniso_U_22
_atom_site_aniso_U_33
_atom_site_aniso_U_12
_atom_site_aniso_U_13
_atom_site_aniso_U_23
O1 .0596(12) .174(3) .0220(8) .000 -.0003(8) .000
O2 .0394(8) .092(2) .0227(7) .000 .0060(6) .000
C1 .0295(9) .0414(13) .0201(8) .000 -.0006(7) .000
C2 .0268(9) .0461(14) .0216(8) .000 -.0006(7) .000
C3 .0300(9) .0483(14) .0191(8) .000 .0006(7) .000
C4 .0404(8) .0422(11) .0341(7) -.0013(7) -.0041(6) .0096(7)
C5 .0355(7) .0371(10) .0399(7) .0102(7) -.0016(6) .0006(7)
C6 .0281(10) .060(2) .0397(11) .000 -.0027(9) .000
C10 .0419(8) .0414(10) .0334(7) .0039(8) .0018(6) -.0090(7)
C11 .0457(12) .056(2) .0245(9) .000 -.0045(8) .000
C12 .0465(14) .090(3) .0325(11) .000 -.0136(10) .000

loop_
_atom_site_label
_atom_site_fract_x
_atom_site_fract_y
_atom_site_fract_z
_atom_site_U_iso_or_equiv
_atom_site_thermal_displace_type
_atom_site_calc_flag
_atom_site_refinement_flags
_atom_site_occupancy
_atom_site_disorder_group
_atom_site_type_symbol
O1 .39684(12) .2500 1.5151(2) .0851(9) Uani d S 1 . O
O2 .45783(9) .2500 .8203(2) .0515(5) Uani d S 1 . O
C1 .39420(11) .2500 1.2375(2) .0303(5) Uani d S 1 . C
C2 .44802(11) .2500 1.0967(2) .0315(5) Uani d S 1 . C
C3 .40314(11) .2500 .9440(2) .0325(5) Uani d S 1 . C
C4 .35348(9) .4331(3) .9365(2) .0389(4) Uani d . 1 . C
C5 .29877(8) .4332(3) 1.0757(2) .0375(4) Uani d . 1 . C
C6 .24951(12) .2500 1.0703(3) .0427(6) Uani d S 1 . C
C10 .34401(9) .4349(3) 1.2288(2) .0389(4) Uani d . 1 . C
C11 .43403(13) .2500 1.3958(2) .0422(6) Uani d S 1 . C
C12 .5173(2) .2500 1.4051(3) .0563(8) Uani d S 1 . C
H2 .4348(19) .2500 .729(5) .080(11) Uiso d S 1 . H
H2A .4786(9) .133(3) 1.1015(19) .041(5) Uiso d . 1 . H
H4A .3255(9) .434(3) .831(2) .044(5) Uiso d . 1 . H
H4B .3845(11) .549(3) .939(2) .056(6) Uiso d . 1 . H
H5 .2648(8) .566(3) 1.0758(16) .027(4) Uiso d . 1 . H
H6A .2211(16) .2500 .974(3) .056(8) Uiso d S 1 . H
H6B .2127(15) .2500 1.158(4) .059(8) Uiso d S 1 . H
H10A .3756(10) .557(3) 1.238(2) .048(5) Uiso d . 1 . H
H10B .3105(9) .436(3) 1.319(2) .042(4) Uiso d . 1 . H
H12A .5318(17) .2500 1.514(4) .069(9) Uiso d S 1 . H
H12B .5402(12) .146(4) 1.350(3) .084(8) Uiso d . 1 . H

loop_
_atom_type_symbol
_atom_type_description
_atom_type_scat_dispersion_real
_atom_type_scat_dispersion_imag
_atom_type_scat_source
C C 0.0033 0.0016 'International Tables Vol C Tables 4.2.6.8 and 6.1.1.4'
H H 0.0000 0.0000 'International Tables Vol C Tables 4.2.6.8 and 6.1.1.4'
O O 0.0106 0.0060 'International Tables Vol C Tables 4.2.6.8 and 6.1.1.4'

loop_
_geom_angle_atom_site_label_1
_geom_angle_atom_site_label_2
_geom_angle_atom_site_label_3
_geom_angle_site_symmetry_1
_geom_angle_site_symmetry_3
_geom_angle
_geom_angle_publ_flag
C3 O2 H2 . . 110.(2) ?
C11 C1 C2 . . 113.8(2) ?
C11 C1 C10 . . 108.14(10) ?
C2 C1 C10 . . 108.80(10) ?
C11 C1 C10 . 7_565 108.14(10) ?
C2 C1 C10 . 7_565 108.80(10) ?
C10 C1 C10 . 7_565 109.1(2) ?
C3 C2 C1 . . 110.0(2) ?
C3 C2 H2A . . 109.3(10) ?
C1 C2 H2A . . 108.6(10) ?
O2 C3 C4 . . 111.15(10) ?
O2 C3 C4 . 7_565 111.16(10) ?
C4 C3 C4 . 7_565 109.2(2) ?
O2 C3 C2 . . 105.9(2) ?
C4 C3 C2 . . 109.72(10) ?
C4 C3 C2 7_565 . 109.72(10) ?
C3 C4 C5 . . 109.51(13) ?
C3 C4 H4A . . 108.7(10) ?
C5 C4 H4A . . 111.7(9) ?
C3 C4 H4B . . 109.7(12) ?
C5 C4 H4B . . 110.4(12) ?
H4A C4 H4B . . 106.8(16) ?
C6 C5 C10 . . 109.49(15) ?
C6 C5 C4 . . 109.92(15) ?
C10 C5 C4 . . 109.06(12) ?
C6 C5 H5 . . 111.1(8) ?
C10 C5 H5 . . 106.5(8) ?
C4 C5 H5 . . 110.7(8) ?
C5 C6 C5 7_565 . 109.7(2) ?
C5 C6 H6A 7_565 . 109.0(8) ?
C5 C6 H6A . . 109.0(8) ?
C5 C6 H6B 7_565 . 110.8(8) ?
C5 C6 H6B . . 110.8(8) ?
H6A C6 H6B . . 107.(2) ?
C5 C10 C1 . . 109.76(13) ?
C5 C10 H10A . . 111.5(10) ?
C1 C10 H10A . . 110.3(10) ?
C5 C10 H10B . . 110.6(10) ?
C1 C10 H10B . . 108.9(11) ?
H10A C10 H10B . . 105.6(15) ?
O1 C11 C12 . . 119.9(2) yes
O1 C11 C1 . . 119.3(2) yes
C12 C11 C1 . . 120.7(2) yes
C11 C12 H12A . . 108.5(18) ?
C11 C12 H12B . . 113.8(14) ?
H12A C12 H12B . . 111.5(18) ?

loop_
_geom_bond_atom_site_label_1
_geom_bond_atom_site_label_2
_geom_bond_site_symmetry_2
_geom_bond_distance
_geom_bond_publ_flag
O1 C11 . 1.213(3) yes
O2 C3 . 1.434(2) yes
O2 H2 . .88(4) ?
C1 C11 . 1.524(3) yes
C1 C2 . 1.535(3) ?
C1 C10 . 1.542(2) ?
C1 C10 7_565 1.542(2) ?
C2 C3 . 1.527(3) ?
C2 H2A . .96(2) ?
C3 C4 . 1.526(2) ?
C3 C4 7_565 1.526(2) ?
C4 C5 . 1.534(2) ?
C4 H4A . 1.03(2) ?
C4 H4B . .96(2) ?
C5 C6 . 1.522(2) ?
C5 C10 . 1.533(2) ?
C5 H5 . 1.09(2) ?
C6 C5 7_565 1.521(2) ?
C6 H6A . .97(3) ?
C6 H6B . .99(3) ?
C10 H10A . 1.01(2) ?
C10 H10B . .97(2) ?
C11 C12 . 1.481(4) yes
C12 H12A . .96(3) ?
C12 H12B . .94(2) ?

loop_
_geom_torsion_atom_site_label_1
_geom_torsion_atom_site_label_2
_geom_torsion_atom_site_label_3
_geom_torsion_atom_site_label_4
_geom_torsion_site_symmetry_1
_geom_torsion_site_symmetry_4
_geom_torsion
C11 C1 C2 C3 . . 180.0
C10 C1 C2 C3 . . -59.36(11)
C10 C1 C2 C3 7_565 . 59.36(11)
C1 C2 C3 O2 . . 180.0
C1 C2 C3 C4 . . 59.97(11)
C1 C2 C3 C4 . 7_565 -59.96(11)
O2 C3 C4 C5 . . -176.90(13)
C4 C3 C4 C5 7_565 . 60.1(2)
C2 C3 C4 C5 . . -60.1(2)
C3 C4 C5 C6 . . -59.8(2)
C3 C4 C5 C10 . . 60.3(2)
C10 C5 C6 C5 . 7_565 -60.8(2)
C4 C5 C6 C5 . 7_565 59.0(2)
C6 C5 C10 C1 . . 59.9(2)
C4 C5 C10 C1 . . -60.4(2)
C11 C1 C10 C5 . . -176.16(14)
C2 C1 C10 C5 . . 59.8(2)
C10 C1 C10 C5 7_565 . -58.8(2)
C2 C1 C11 O1 . . 180.0
C10 C1 C11 O1 . . 58.99(11)
C10 C1 C11 O1 7_565 . -58.99(11)
C2 C1 C11 C12 . . 0.0
C10 C1 C11 C12 . . -121.01(11)
C10 C1 C11 C12 7_565 . 121.01(11)
